data_1505260
loop_
_publ_author_name
'Xu, Gang'
'Hou, Ai-Jun'
'Zheng, Yong-Tang'
'Zhao, Yu'
'Li, Xiao-Li'
'Peng, Li-Yan'
'Zhao, Qin-Shi'

_publ_section_title
;
 Przewalskin B, a novel diterpenoid with an unprecedented skeleton from
 Salvia przewalskii maxim.
;
_journal_issue 2
_journal_name_full 'Organic letters'
_journal_page_first 291
_journal_page_last 293
_journal_paper_doi 10.1021/ol062748d
_journal_volume 9
_journal_year 2007
_chemical_formula_sum 'C20 H26 O4'
_chemical_formula_weight 330.41
_chemical_name_systematic
; 
 ? 
;
_space_group_IT_number 19
_symmetry_cell_setting orthorhombic
_symmetry_space_group_name_Hall 'P 2ac 2ab'
_symmetry_space_group_name_H-M 'P 21 21 21'
_atom_sites_solution_hydrogens geom
_atom_sites_solution_primary direct
_atom_sites_solution_secondary difmap
_audit_creation_method SHELXL-97
_cell_angle_alpha 90.00
_cell_angle_beta 90.00
_cell_angle_gamma 90.00
_cell_formula_units_Z 4
_cell_length_a 6.751
_cell_length_b 11.662
_cell_length_c 23.577
_cell_measurement_reflns_used 723
_cell_measurement_temperature 293(2)
_cell_measurement_theta_max 19.944
_cell_measurement_theta_min 2.456
_cell_volume 1856.221
_computing_cell_refinement 'Bruker SMART'
_computing_data_collection 'Bruker SMART'
_computing_data_reduction 'Bruker SHELXTL'
_computing_molecular_graphics 'Bruker SHELXTL'
_computing_publication_material 'Bruker SHELXTL'
_computing_structure_refinement 'Bruker SHELXTL'
_computing_structure_solution 'Bruker SHELXTL'
_diffrn_ambient_temperature 293(2)
_diffrn_measured_fraction_theta_full 0.988
_diffrn_measured_fraction_theta_max 0.988
_diffrn_measurement_device_type 'CCD area detector'
_diffrn_measurement_method 'phi and omega scans'
_diffrn_radiation_monochromator graphite
_diffrn_radiation_source 'fine-focus sealed tube'
_diffrn_radiation_type MoK\a
_diffrn_radiation_wavelength 0.71073
_diffrn_reflns_av_R_equivalents 0.0890
_diffrn_reflns_av_sigmaI/netI 0.1052
_diffrn_reflns_limit_h_max 7
_diffrn_reflns_limit_h_min -8
_diffrn_reflns_limit_k_max 14
_diffrn_reflns_limit_k_min -13
_diffrn_reflns_limit_l_max 29
_diffrn_reflns_limit_l_min -20
_diffrn_reflns_number 9396
_diffrn_reflns_theta_full 27.21
_diffrn_reflns_theta_max 27.21
_diffrn_reflns_theta_min 1.73
_exptl_absorpt_coefficient_mu 0.081
_exptl_absorpt_correction_T_max 0.9919
_exptl_absorpt_correction_T_min 0.9879
_exptl_absorpt_correction_type multi-scan
_exptl_crystal_colour colorless
_exptl_crystal_density_diffrn 1.182
_exptl_crystal_density_method 'not measured'
_exptl_crystal_description prismatic
_exptl_crystal_F_000 712
_exptl_crystal_size_max 0.15
_exptl_crystal_size_mid 0.10
_exptl_crystal_size_min 0.10
_refine_diff_density_max 0.279
_refine_diff_density_min -0.180
_refine_diff_density_rms 0.072
_refine_ls_abs_structure_details 'Flack H D (1983), Acta Cryst. A39, 876-881'
_refine_ls_abs_structure_Flack -2(2)
_refine_ls_extinction_method none
_refine_ls_goodness_of_fit_ref 0.910
_refine_ls_hydrogen_treatment mixed
_refine_ls_matrix_type full
_refine_ls_number_parameters 222
_refine_ls_number_reflns 4052
_refine_ls_number_restraints 0
_refine_ls_restrained_S_all 0.910
_refine_ls_R_factor_all 0.1436
_refine_ls_R_factor_gt 0.0752
_refine_ls_shift/su_max 0.000
_refine_ls_shift/su_mean 0.000
_refine_ls_structure_factor_coef Fsqd
_refine_ls_weighting_details 'calc w=1/[\s^2^(Fo^2^)+(0.0631P)^2^+0.0000P] where P=(Fo^2^+2Fc^2^)/3'
_refine_ls_weighting_scheme calc
_refine_ls_wR_factor_gt 0.1421
_refine_ls_wR_factor_ref 0.1671
_reflns_number_gt 1983
_reflns_number_total 4052
_reflns_threshold_expression >2sigma(I)
_cod_data_source_file ol062748dsi20061111_010318.cif
_cod_data_source_block f60512a
_cod_depositor_comments
;
The following automatic conversions were performed:
'_atom_site_symetry_multiplicity' tag replaced with
'_atom_site_symmetry_multiplicity'.

Automatic conversion script
Id: cif_correct_tags 1440 2010-10-19 06:21:57Z saulius 
;
_cod_original_cell_volume 1856.2
_cod_database_code 1505260

loop_
_symmetry_equiv_pos_as_xyz
'x, y, z'
'-x+1/2, -y, z+1/2'
'x+1/2, -y+1/2, -z'
'-x, y+1/2, -z+1/2'

loop_
_atom_site_label
_atom_site_type_symbol
_atom_site_fract_x
_atom_site_fract_y
_atom_site_fract_z
_atom_site_U_iso_or_equiv
_atom_site_adp_type
_atom_site_occupancy
_atom_site_symmetry_multiplicity
_atom_site_calc_flag
_atom_site_refinement_flags
O1 O 0.0101(4) 0.5316(2) 0.72708(11) 0.0629(8) Uani 1 1 d .
H1X H -0.0545 0.4791 0.7410 0.094 Uiso 1 1 calc R
O2 O 0.2275(4) 0.78030(17) 0.75603(11) 0.0593(7) Uani 1 1 d .
O3 O -0.0965(4) 0.7659(2) 0.76386(15) 0.0867(10) Uani 1 1 d .
O4 O -0.1195(4) 0.5247(3) 0.84198(13) 0.0850(10) Uani 1 1 d .
C1 C 0.3206(6) 0.7564(3) 0.64254(19) 0.0689(12) Uani 1 1 d .
H1 H 0.2333 0.8119 0.6558 0.083 Uiso 1 1 calc R
C2 C 0.3420(8) 0.7435(4) 0.5809(2) 0.0924(16) Uani 1 1 d .
H2A H 0.4170 0.8079 0.5661 0.111 Uiso 1 1 calc R
H2B H 0.2118 0.7451 0.5635 0.111 Uiso 1 1 calc R
C3 C 0.4452(7) 0.6331(5) 0.5648(2) 0.0876(15) Uani 1 1 d .
H3A H 0.4867 0.6374 0.5254 0.105 Uiso 1 1 calc R
H3B H 0.3527 0.5698 0.5683 0.105 Uiso 1 1 calc R
C4 C 0.6244(7) 0.6098(5) 0.6017(2) 0.0853(15) Uani 1 1 d .
C5 C 0.5589(5) 0.6000(3) 0.66408(16) 0.0586(10) Uani 1 1 d .
H5 H 0.6778 0.6101 0.6874 0.070 Uiso 1 1 calc R
C6 C 0.4610(6) 0.4872(3) 0.68304(17) 0.0603(11) Uani 1 1 d .
H6A H 0.3327 0.4794 0.6649 0.072 Uiso 1 1 calc R
H6B H 0.5427 0.4229 0.6715 0.072 Uiso 1 1 calc R
C7 C 0.4360(5) 0.4860(3) 0.74629(17) 0.0553(10) Uani 1 1 d .
H7A H 0.5659 0.4785 0.7635 0.066 Uiso 1 1 calc R
H7B H 0.3601 0.4185 0.7566 0.066 Uiso 1 1 calc R
C8 C 0.3333(4) 0.5918(3) 0.77195(14) 0.0390(8) Uani 1 1 d .
C9 C 0.3926(5) 0.7047(3) 0.74281(16) 0.0472(9) Uani 1 1 d .
H9 H 0.5146 0.7346 0.7598 0.057 Uiso 1 1 calc R
C10 C 0.4167(5) 0.6946(3) 0.68030(17) 0.0521(10) Uani 1 1 d .
C11 C 0.1060(5) 0.5916(3) 0.76991(15) 0.0459(9) Uani 1 1 d .
C12 C 0.0439(6) 0.5602(3) 0.82991(17) 0.0524(10) Uani 1 1 d .
C13 C 0.2130(6) 0.5772(3) 0.86704(17) 0.0531(10) Uani 1 1 d .
C14 C 0.3676(5) 0.5955(3) 0.83442(16) 0.0512(10) Uani 1 1 d .
H14 H 0.4924 0.6101 0.8495 0.061 Uiso 1 1 calc R
C15 C 0.1981(7) 0.5719(4) 0.93045(19) 0.0788(13) Uani 1 1 d .
H15 H 0.1329 0.4993 0.9400 0.095 Uiso 1 1 calc R
C16 C 0.3956(9) 0.5715(6) 0.9592(2) 0.119(2) Uani 1 1 d .
H16A H 0.4634 0.6420 0.9512 0.178 Uiso 1 1 calc R
H16B H 0.4728 0.5082 0.9454 0.178 Uiso 1 1 calc R
H16C H 0.3773 0.5640 0.9994 0.178 Uiso 1 1 calc R
C17 C 0.0667(10) 0.6671(5) 0.9520(2) 0.131(2) Uani 1 1 d .
H17A H -0.0643 0.6578 0.9369 0.197 Uiso 1 1 calc R
H17B H 0.1194 0.7397 0.9402 0.197 Uiso 1 1 calc R
H17C H 0.0616 0.6644 0.9927 0.197 Uiso 1 1 calc R
C18 C 0.7261(9) 0.4972(6) 0.5815(2) 0.138(3) Uani 1 1 d .
H18A H 0.8288 0.4764 0.6077 0.208 Uiso 1 1 calc R
H18B H 0.7826 0.5089 0.5445 0.208 Uiso 1 1 calc R
H18C H 0.6297 0.4368 0.5796 0.208 Uiso 1 1 calc R
C19 C 0.7752(8) 0.7074(7) 0.5974(2) 0.131(3) Uani 1 1 d .
H19A H 0.7232 0.7745 0.6156 0.196 Uiso 1 1 calc R
H19B H 0.8010 0.7238 0.5582 0.196 Uiso 1 1 calc R
H19C H 0.8962 0.6849 0.6157 0.196 Uiso 1 1 calc R
C20 C 0.0614(6) 0.7215(3) 0.76235(17) 0.0549(10) Uani 1 1 d .

loop_
_atom_site_aniso_label
_atom_site_aniso_U_11
_atom_site_aniso_U_22
_atom_site_aniso_U_33
_atom_site_aniso_U_23
_atom_site_aniso_U_13
_atom_site_aniso_U_12
O1 0.0486(15) 0.0398(14) 0.100(2) -0.0011(14) -0.0177(15) -0.0067(12)
O2 0.0619(16) 0.0205(11) 0.095(2) -0.0019(13) 0.0075(15) 0.0017(12)
O3 0.0646(19) 0.0534(17) 0.142(3) 0.0059(19) -0.0028(19) 0.0320(15)
O4 0.0607(18) 0.070(2) 0.124(3) 0.0116(19) 0.0162(18) -0.0182(15)
C1 0.071(3) 0.048(2) 0.088(3) 0.015(3) 0.001(3) 0.002(2)
C2 0.096(4) 0.085(4) 0.097(4) 0.032(3) -0.001(3) -0.003(3)
C3 0.083(3) 0.106(4) 0.073(3) 0.004(3) 0.004(3) 0.002(3)
C4 0.065(3) 0.114(4) 0.078(3) -0.004(3) 0.006(3) 0.008(3)
C5 0.042(2) 0.064(3) 0.070(3) -0.002(2) -0.0010(19) 0.004(2)
C6 0.066(3) 0.038(2) 0.077(3) -0.010(2) -0.002(2) 0.016(2)
C7 0.049(2) 0.0281(17) 0.089(3) -0.003(2) 0.002(2) 0.0085(17)
C8 0.0319(17) 0.0245(16) 0.060(2) 0.0010(18) 0.0029(16) 0.0025(14)
C9 0.041(2) 0.0263(17) 0.074(3) -0.0011(18) 0.0035(19) -0.0038(15)
C10 0.047(2) 0.035(2) 0.075(3) 0.002(2) 0.000(2) -0.0101(17)
C11 0.0377(18) 0.0229(15) 0.077(3) -0.0006(19) -0.0192(19) 0.0004(15)
C12 0.052(2) 0.0261(18) 0.079(3) 0.0043(18) 0.007(2) -0.0033(17)
C13 0.055(2) 0.0286(19) 0.076(3) 0.006(2) 0.006(2) -0.0003(18)
C14 0.048(2) 0.0292(18) 0.076(3) -0.001(2) -0.012(2) -0.0005(17)
C15 0.101(4) 0.057(3) 0.079(3) 0.005(3) 0.009(3) -0.009(3)
C16 0.145(5) 0.126(5) 0.085(4) -0.002(4) -0.030(4) 0.003(4)
C17 0.173(6) 0.121(5) 0.101(4) -0.023(4) 0.046(5) 0.019(5)
C18 0.141(5) 0.173(7) 0.101(4) -0.034(4) 0.030(4) 0.068(5)
C19 0.083(4) 0.202(7) 0.107(4) 0.027(5) 0.025(3) -0.043(5)
C20 0.054(2) 0.0287(18) 0.082(3) -0.0015(19) -0.008(2) 0.0158(19)

loop_
_atom_type_symbol
_atom_type_description
_atom_type_scat_dispersion_real
_atom_type_scat_dispersion_imag
_atom_type_scat_source
C C 0.0033 0.0016 'International Tables Vol C Tables 4.2.6.8 and 6.1.1.4'
H H 0.0000 0.0000 'International Tables Vol C Tables 4.2.6.8 and 6.1.1.4'
O O 0.0106 0.0060 'International Tables Vol C Tables 4.2.6.8 and 6.1.1.4'

loop_
_geom_angle_atom_site_label_1
_geom_angle_atom_site_label_2
_geom_angle_atom_site_label_3
_geom_angle
C11 O1 H1X 109.5
C20 O2 C9 111.0(2)
C10 C1 C2 124.4(4)
C10 C1 H1 117.8
C2 C1 H1 117.8
C1 C2 C3 112.4(4)
C1 C2 H2A 109.1
C3 C2 H2A 109.1
C1 C2 H2B 109.1
C3 C2 H2B 109.1
H2A C2 H2B 107.9
C2 C3 C4 112.1(4)
C2 C3 H3A 109.2
C4 C3 H3A 109.2
C2 C3 H3B 109.2
C4 C3 H3B 109.2
H3A C3 H3B 107.9
C3 C4 C19 111.1(4)
C3 C4 C5 109.5(3)
C19 C4 C5 108.0(4)
C3 C4 C18 109.0(4)
C19 C4 C18 108.2(4)
C5 C4 C18 110.9(4)
C10 C5 C6 106.1(3)
C10 C5 C4 111.7(3)
C6 C5 C4 117.6(4)
C10 C5 H5 106.9
C6 C5 H5 106.9
C4 C5 H5 106.9
C7 C6 C5 110.2(3)
C7 C6 H6A 109.6
C5 C6 H6A 109.6
C7 C6 H6B 109.6
C5 C6 H6B 109.6
H6A C6 H6B 108.1
C6 C7 C8 115.7(3)
C6 C7 H7A 108.4
C8 C7 H7A 108.4
C6 C7 H7B 108.4
C8 C7 H7B 108.4
H7A C7 H7B 107.4
C14 C8 C11 100.7(3)
C14 C8 C9 112.1(3)
C11 C8 C9 104.3(3)
C14 C8 C7 110.0(3)
C11 C8 C7 115.9(3)
C9 C8 C7 113.2(3)
O2 C9 C10 110.1(3)
O2 C9 C8 102.9(2)
C10 C9 C8 113.8(3)
O2 C9 H9 109.9
C10 C9 H9 109.9
C8 C9 H9 109.9
C1 C10 C9 124.9(3)
C1 C10 C5 122.8(4)
C9 C10 C5 112.2(3)
O1 C11 C12 115.3(3)
O1 C11 C8 119.3(3)
C12 C11 C8 104.3(3)
O1 C11 C20 108.5(3)
C12 C11 C20 106.7(3)
C8 C11 C20 101.3(3)
O4 C12 C13 128.4(4)
O4 C12 C11 123.5(4)
C13 C12 C11 108.1(3)
C14 C13 C12 107.1(3)
C14 C13 C15 130.0(4)
C12 C13 C15 122.9(4)
C13 C14 C8 116.7(3)
C13 C14 H14 121.6
C8 C14 H14 121.6
C16 C15 C13 113.1(4)
C16 C15 C17 111.9(5)
C13 C15 C17 110.2(4)
C16 C15 H15 107.1
C13 C15 H15 107.1
C17 C15 H15 107.1
C15 C16 H16A 109.5
C15 C16 H16B 109.5
H16A C16 H16B 109.5
C15 C16 H16C 109.5
H16A C16 H16C 109.5
H16B C16 H16C 109.5
C15 C17 H17A 109.5
C15 C17 H17B 109.5
H17A C17 H17B 109.5
C15 C17 H17C 109.5
H17A C17 H17C 109.5
H17B C17 H17C 109.5
C4 C18 H18A 109.5
C4 C18 H18B 109.5
H18A C18 H18B 109.5
C4 C18 H18C 109.5
H18A C18 H18C 109.5
H18B C18 H18C 109.5
C4 C19 H19A 109.5
C4 C19 H19B 109.5
H19A C19 H19B 109.5
C4 C19 H19C 109.5
H19A C19 H19C 109.5
H19B C19 H19C 109.5
O3 C20 O2 122.6(3)
O3 C20 C11 126.6(4)
O2 C20 C11 110.7(3)

loop_
_geom_bond_atom_site_label_1
_geom_bond_atom_site_label_2
_geom_bond_distance
O1 C11 1.389(4)
O1 H1X 0.8200
O2 C20 1.323(4)
O2 C9 1.455(4)
O3 C20 1.186(4)
O4 C12 1.212(4)
C1 C10 1.316(5)
C1 C2 1.468(6)
C1 H1 0.9300
C2 C3 1.514(6)
C2 H2A 0.9700
C2 H2B 0.9700
C3 C4 1.515(6)
C3 H3A 0.9700
C3 H3B 0.9700
C4 C19 1.530(7)
C4 C5 1.539(6)
C4 C18 1.558(7)
C5 C10 1.511(5)
C5 C6 1.539(5)
C5 H5 0.9800
C6 C7 1.501(5)
C6 H6A 0.9700
C6 H6B 0.9700
C7 C8 1.539(5)
C7 H7A 0.9700
C7 H7B 0.9700
C8 C14 1.492(5)
C8 C11 1.536(4)
C8 C9 1.537(4)
C9 C10 1.488(5)
C9 H9 0.9800
C11 C12 1.520(5)
C11 C20 1.554(5)
C12 C13 1.452(5)
C13 C14 1.314(5)
C13 C15 1.500(6)
C14 H14 0.9300
C15 C16 1.495(6)
C15 C17 1.510(6)
C15 H15 0.9800
C16 H16A 0.9599
C16 H16B 0.9599
C16 H16C 0.9599
C17 H17A 0.9599
C17 H17B 0.9599
C17 H17C 0.9599
C18 H18A 0.9599
C18 H18B 0.9599
C18 H18C 0.9599
C19 H19A 0.9599
C19 H19B 0.9599
C19 H19C 0.9599

loop_
_geom_hbond_atom_site_label_D
_geom_hbond_atom_site_label_H
_geom_hbond_atom_site_label_A
_geom_hbond_distance_DH
_geom_hbond_distance_HA
_geom_hbond_distance_DA
_geom_hbond_angle_DHA
_geom_hbond_site_symmetry_A
O1 H1X O4 0.82 2.48 2.848(4) 108.5 .
C6 H6A O1 0.97 2.69 3.258(5) 117.5 .
C17 H17A O4 0.96 2.75 3.328(7) 119.4 .
C7 H7B O3 0.97 2.56 3.450(4) 152.1 4_546
O1 H1X O3 0.82 2.69 3.160(4) 118.2 4_546
O1 H1X O2 0.82 2.60 3.364(3) 156.5 4_546
C1 H1 O4 0.93 2.60 3.430(5) 149.3 4_556
C5 H5 O1 0.98 2.60 3.482(5) 150.2 1_655
C9 H9 O3 0.98 2.65 3.558(4) 153.6 1_655
C14 H14 O4 0.93 2.81 3.564(5) 139.1 1_655
C7 H7A O4 0.97 2.87 3.781(5) 157.3 1_655
C5 H5 O3 0.98 2.98 3.833(5) 146.2 1_655
C7 H7A O2 0.97 2.74 3.305(4) 117.8 4_646
C6 H6B O2 0.97 2.84 3.509(4) 126.4 4_646

loop_
_geom_torsion_atom_site_label_1
_geom_torsion_atom_site_label_2
_geom_torsion_atom_site_label_3
_geom_torsion_atom_site_label_4
_geom_torsion
C10 C1 C2 C3 14.5(7)
C1 C2 C3 C4 -44.1(6)
C2 C3 C4 C19 -59.1(5)
C2 C3 C4 C5 60.2(5)
C2 C3 C4 C18 -178.3(4)
C3 C4 C5 C10 -45.4(5)
C19 C4 C5 C10 75.7(4)
C18 C4 C5 C10 -165.8(4)
C3 C4 C5 C6 77.8(5)
C19 C4 C5 C6 -161.1(4)
C18 C4 C5 C6 -42.6(5)
C10 C5 C6 C7 -62.8(4)
C4 C5 C6 C7 171.3(3)
C5 C6 C7 C8 51.4(4)
C6 C7 C8 C14 -164.3(3)
C6 C7 C8 C11 82.3(4)
C6 C7 C8 C9 -38.1(4)
C20 O2 C9 C10 92.6(3)
C20 O2 C9 C8 -29.1(4)
C14 C8 C9 O2 -77.6(3)
C11 C8 C9 O2 30.6(3)
C7 C8 C9 O2 157.4(3)
C14 C8 C9 C10 163.3(3)
C11 C8 C9 C10 -88.6(3)
C7 C8 C9 C10 38.2(4)
C2 C1 C10 C9 -178.3(4)
C2 C1 C10 C5 -1.4(6)
O2 C9 C10 C1 8.3(5)
C8 C9 C10 C1 123.3(4)
O2 C9 C10 C5 -168.9(3)
C8 C9 C10 C5 -53.9(4)
C6 C5 C10 C1 -112.0(4)
C4 C5 C10 C1 17.4(5)
C6 C5 C10 C9 65.2(4)
C4 C5 C10 C9 -165.3(3)
C14 C8 C11 O1 -146.4(3)
C9 C8 C11 O1 97.2(4)
C7 C8 C11 O1 -27.9(4)
C14 C8 C11 C12 -16.0(3)
C9 C8 C11 C12 -132.4(3)
C7 C8 C11 C12 102.6(3)
C14 C8 C11 C20 94.7(3)
C9 C8 C11 C20 -21.7(3)
C7 C8 C11 C20 -146.7(3)
O1 C11 C12 O4 -28.7(5)
C8 C11 C12 O4 -161.5(3)
C20 C11 C12 O4 91.8(4)
O1 C11 C12 C13 149.5(3)
C8 C11 C12 C13 16.8(4)
C20 C11 C12 C13 -89.9(3)
O4 C12 C13 C14 168.1(4)
C11 C12 C13 C14 -10.1(4)
O4 C12 C13 C15 -11.4(6)
C11 C12 C13 C15 170.5(3)
C12 C13 C14 C8 -1.2(4)
C15 C13 C14 C8 178.1(4)
C11 C8 C14 C13 11.5(4)
C9 C8 C14 C13 121.9(3)
C7 C8 C14 C13 -111.2(3)
C14 C13 C15 C16 -9.4(7)
C12 C13 C15 C16 169.9(4)
C14 C13 C15 C17 116.7(5)
C12 C13 C15 C17 -64.0(5)
C9 O2 C20 O3 -167.1(4)
C9 O2 C20 C11 15.4(4)
O1 C11 C20 O3 61.2(5)
C12 C11 C20 O3 -63.6(5)
C8 C11 C20 O3 -172.4(4)
O1 C11 C20 O2 -121.4(3)
C12 C11 C20 O2 113.8(3)
C8 C11 C20 O2 5.0(4)

loop_
_cod_related_entry_id
_cod_related_entry_code
_cod_related_entry_database
1 21199629 ChemSpider
